data_4336341
loop_
_publ_author_name
'Chao Huang'
'Chun-Li Hu'
'Xiang Xu'
'Bing-Ping Yang'
'Jiang-Gao Mao'

_publ_section_title
;
 Explorations of a Series of Second Order Nonlinear Optical Materials
 Based on Monovalent Metal Gold(III) Iodates
;
_journal_name_full 'Inorganic Chemistry'
_journal_page_first 11551
_journal_page_last 11562
_journal_paper_doi 10.1021/ic401891f
_journal_volume 52
_journal_year 2013
_chemical_formula_sum 'Au I4 Na O12'
_chemical_formula_weight 919.56
_chemical_name_systematic
; 
 ? 
;
_space_group_IT_number 14
_symmetry_cell_setting monoclinic
_symmetry_space_group_name_Hall '-P 2ybc'
_symmetry_space_group_name_H-M 'P 1 21/c 1'
_atom_sites_solution_hydrogens none
_atom_sites_solution_primary direct
_atom_sites_solution_secondary difmap
_audit_creation_method SHELXL-97
_cell_angle_alpha 90.00
_cell_angle_beta 116.644(4)
_cell_angle_gamma 90.00
_cell_formula_units_Z 2
_cell_length_a 11.0586(5)
_cell_length_b 4.40200(10)
_cell_length_c 12.5146(9)
_cell_measurement_temperature 293(2)
_cell_volume 544.52(5)
_computing_structure_refinement 'SHELXL-97 (Sheldrick, 1997)'
_computing_structure_solution 'SHELXS-97 (Sheldrick, 1990)'
_diffrn_ambient_temperature 293(2)
_diffrn_measured_fraction_theta_full 0.998
_diffrn_measured_fraction_theta_max 0.998
_diffrn_radiation_monochromator graphite
_diffrn_radiation_source 'fine-focus sealed tube'
_diffrn_radiation_type MoK\a
_diffrn_radiation_wavelength 0.71073
_diffrn_reflns_av_R_equivalents 0.0292
_diffrn_reflns_av_sigmaI/netI 0.0307
_diffrn_reflns_limit_h_max 13
_diffrn_reflns_limit_h_min -15
_diffrn_reflns_limit_k_max 6
_diffrn_reflns_limit_k_min -6
_diffrn_reflns_limit_l_max 17
_diffrn_reflns_limit_l_min -14
_diffrn_reflns_number 5137
_diffrn_reflns_theta_full 30.50
_diffrn_reflns_theta_max 30.50
_diffrn_reflns_theta_min 3.28
_exptl_absorpt_coefficient_mu 24.949
_exptl_absorpt_correction_T_max 0.416
_exptl_absorpt_correction_T_min 0.152
_exptl_absorpt_correction_type numerical
_exptl_crystal_colour orange
_exptl_crystal_density_diffrn 5.609
_exptl_crystal_F_000 796
_exptl_crystal_size_max 0.2184
_exptl_crystal_size_mid 0.0979
_exptl_crystal_size_min 0.0771
_refine_diff_density_max 0.986
_refine_diff_density_min -1.521
_refine_diff_density_rms 0.248
_refine_ls_extinction_coef 0.00706(18)
_refine_ls_extinction_expression Fc^*^=kFc[1+0.001xFc^2^\l^3^/sin(2\q)]^-1/4^
_refine_ls_extinction_method SHELXL
_refine_ls_goodness_of_fit_ref 1.062
_refine_ls_hydrogen_treatment none
_refine_ls_matrix_type full
_refine_ls_number_parameters 86
_refine_ls_number_reflns 1653
_refine_ls_number_restraints 0
_refine_ls_restrained_S_all 1.062
_refine_ls_R_factor_all 0.0248
_refine_ls_R_factor_gt 0.0212
_refine_ls_shift/su_max 0.001
_refine_ls_shift/su_mean 0.000
_refine_ls_structure_factor_coef Fsqd
_refine_ls_weighting_details 'calc w=1/[\s^2^(Fo^2^)+(0.0183P)^2^+0.0000P] where P=(Fo^2^+2Fc^2^)/3'
_refine_ls_weighting_scheme calc
_refine_ls_wR_factor_gt 0.0465
_refine_ls_wR_factor_ref 0.0486
_reflns_number_gt 1508
_reflns_number_total 1653
_reflns_threshold_expression >2sigma(I)
_cod_data_source_file ic401891f_si_002_2.cif
_cod_data_source_block beta_NaAu(IO3)4
_cod_database_code 4336341

loop_
_symmetry_equiv_pos_as_xyz
'x, y, z'
'-x, y+1/2, -z+1/2'
'-x, -y, -z'
'x, -y-1/2, z-1/2'

loop_
_atom_site_label
_atom_site_type_symbol
_atom_site_fract_x
_atom_site_fract_y
_atom_site_fract_z
_atom_site_U_iso_or_equiv
_atom_site_adp_type
_atom_site_occupancy
_atom_site_symmetry_multiplicity
_atom_site_calc_flag
_atom_site_refinement_flags
Na1 Na 0.5000 0.5000 0.0000 0.0225(7) Uani 1 2 d S
Au1 Au 0.0000 0.5000 0.5000 0.01250(8) Uani 1 2 d S
I1 I 0.34003(3) 0.95443(6) 0.17897(3) 0.01046(8) Uani 1 1 d .
I2 I 0.17568(3) 0.51210(6) 0.34686(3) 0.01165(8) Uani 1 1 d .
O1 O 0.1755(3) 0.7737(6) 0.0667(3) 0.0140(7) Uani 1 1 d .
O2 O 0.3497(3) 0.7739(7) 0.3123(3) 0.0163(7) Uani 1 1 d .
O3 O 0.4426(3) 0.6755(7) 0.1531(3) 0.0160(7) Uani 1 1 d .
O4 O 0.1546(4) 0.2603(7) 0.2282(3) 0.0193(7) Uani 1 1 d .
O5 O 0.3224(4) 0.3593(8) 0.4697(3) 0.0194(7) Uani 1 1 d .
O6 O 0.0480(3) 0.2943(7) 0.3809(3) 0.0168(7) Uani 1 1 d .

loop_
_atom_site_aniso_label
_atom_site_aniso_U_11
_atom_site_aniso_U_22
_atom_site_aniso_U_33
_atom_site_aniso_U_23
_atom_site_aniso_U_13
_atom_site_aniso_U_12
Na1 0.0176(18) 0.0367(18) 0.0131(14) 0.0013(11) 0.0069(14) -0.0023(12)
Au1 0.00771(14) 0.01743(14) 0.01159(13) 0.00102(8) 0.00364(11) -0.00012(8)
I1 0.00769(15) 0.01330(14) 0.00972(13) 0.00097(11) 0.00331(11) 0.00084(11)
I2 0.00960(17) 0.01408(15) 0.01020(14) -0.00093(9) 0.00350(12) 0.00024(10)
O1 0.0086(17) 0.0154(15) 0.0151(15) -0.0027(13) 0.0028(13) 0.0000(13)
O2 0.0152(19) 0.0194(16) 0.0130(15) 0.0025(13) 0.0053(14) -0.0030(14)
O3 0.0143(18) 0.0179(15) 0.0149(15) 0.0000(13) 0.0057(14) 0.0060(13)
O4 0.018(2) 0.0219(17) 0.0179(17) -0.0058(14) 0.0083(15) -0.0002(14)
O5 0.0168(19) 0.0277(18) 0.0127(15) 0.0021(14) 0.0058(15) 0.0053(15)
O6 0.0142(18) 0.0198(16) 0.0174(16) -0.0025(14) 0.0080(14) -0.0025(14)

loop_
_atom_type_symbol
_atom_type_description
_atom_type_scat_dispersion_real
_atom_type_scat_dispersion_imag
_atom_type_scat_source
Au Au -2.0133 8.8022 'International Tables Vol C Tables 4.2.6.8 and 6.1.1.4'
I I -0.4742 1.8119 'International Tables Vol C Tables 4.2.6.8 and 6.1.1.4'
Na Na 0.0362 0.0249 'International Tables Vol C Tables 4.2.6.8 and 6.1.1.4'
O O 0.0106 0.0060 'International Tables Vol C Tables 4.2.6.8 and 6.1.1.4'

loop_
_geom_angle_atom_site_label_1
_geom_angle_atom_site_label_2
_geom_angle_atom_site_label_3
_geom_angle
_geom_angle_site_symmetry_1
_geom_angle_site_symmetry_3
O1 Au1 O1 180.00(13) 2_545 4_576
O1 Au1 O6 90.24(13) 2_545 3_566
O1 Au1 O6 89.76(13) 4_576 3_566
O1 Au1 O6 89.76(13) 2_545 .
O1 Au1 O6 90.24(13) 4_576 .
O6 Au1 O6 180.000(1) 3_566 .
O1 Au1 I2 61.22(9) 2_545 3_566
O1 Au1 I2 118.78(9) 4_576 3_566
O6 Au1 I2 31.99(9) 3_566 3_566
O6 Au1 I2 148.01(9) . 3_566
O1 Au1 I2 118.78(9) 2_545 .
O1 Au1 I2 61.22(9) 4_576 .
O6 Au1 I2 148.01(9) 3_566 .
O6 Au1 I2 31.99(9) . .
I2 Au1 I2 180.0 3_566 .
O3 I1 O2 94.91(14) . .
O3 I1 O1 93.05(14) . .
O2 I1 O1 97.97(14) . .
O3 I1 O3 88.38(9) . 2_655
O2 I1 O3 76.42(12) . 2_655
O1 I1 O3 174.32(11) . 2_655
O4 I2 O5 102.21(16) . .
O4 I2 O6 92.31(14) . .
O5 I2 O6 95.48(15) . .
O4 I2 O2 88.01(13) . .
O5 I2 O2 81.20(13) . .
O6 I2 O2 176.65(13) . .
O4 I2 Au1 125.82(11) . .
O5 I2 Au1 92.18(11) . .
O6 I2 Au1 33.92(9) . .
O2 I2 Au1 146.10(7) . .
I1 O1 Au1 121.82(15) . 2
I1 O2 I2 130.23(17) . .
I1 O3 I1 123.05(15) . 2_645
I2 O6 Au1 114.09(16) . .

loop_
_geom_bond_atom_site_label_1
_geom_bond_atom_site_label_2
_geom_bond_distance
_geom_bond_site_symmetry_2
Au1 O1 2.001(3) 2_545
Au1 O1 2.001(3) 4_576
Au1 O6 2.008(3) 3_566
Au1 O6 2.008(3) .
Au1 I2 3.2848(3) 3_566
Au1 I2 3.2848(4) .
I1 O3 1.797(3) .
I1 O2 1.808(3) .
I1 O1 1.903(3) .
I1 O3 2.571(3) 2_655
I2 O4 1.783(3) .
I2 O5 1.792(3) .
I2 O6 1.906(3) .
I2 O2 2.442(3) .
O1 Au1 2.001(3) 2
O3 I1 2.571(3) 2_645
